data_7244961
loop_
_publ_author_name
'Lazi\'c, Anita'
'Radovanovi\'c, Lidija'
'Gak Simi\'c, Kristina'
'Rogan, Jelena'
'Janji\'c, Goran'
'Tri\<sovi\'c, Nemanja'
'\/Dor\/devi\'c, Ivana'

_publ_section_title
;
 Unravelling conformational and crystal packing preferences of
 cyclohexane-5-spirohydantoin derivatives incorporating a halogenated
 benzoyl group
;
_journal_name_full CrystEngComm
_journal_paper_doi 10.1039/D2CE00376G
_journal_year 2022
_chemical_formula_moiety 'C15 H15 Br N2 O3'
_chemical_formula_sum 'C15 H15 Br N2 O3'
_chemical_formula_weight 351.2
_space_group_IT_number 2
_space_group_name_Hall '-P 1'
_space_group_name_H-M_alt 'P -1'
_symmetry_cell_setting triclinic
_symmetry_space_group_name_Hall '-P 1'
_symmetry_space_group_name_H-M 'P -1'
_atom_sites_solution_hydrogens geom
_atom_sites_solution_primary direct
_atom_sites_solution_secondary direct
_audit_creation_method 'WinGX routine CIF_UPDATE'
_audit_update_record
;
2022-03-04 deposited with the CCDC.	2022-04-21 downloaded from the CCDC.
;
_cell_angle_alpha 106.54(3)
_cell_angle_beta 100.99(3)
_cell_angle_gamma 91.53(3)
_cell_formula_units_Z 2
_cell_length_a 6.6479(13)
_cell_length_b 10.089(2)
_cell_length_c 12.122(2)
_cell_measurement_reflns_used 2735
_cell_measurement_temperature 293(2)
_cell_measurement_theta_max 26.1040
_cell_measurement_theta_min 3.1400
_cell_volume 762.3(3)
_computing_cell_refinement CrysAlisPro
_computing_data_collection CrysAlisPro
_computing_data_reduction CrysAlisPro
_computing_molecular_graphics 'Ortep for Windows (Farrugia, 2012)'
_computing_publication_material 'WinGX publication routines (Farrugia, 2012)'
_computing_structure_refinement 'SHELXL-2018/3 (Sheldrick, 2018)'
_computing_structure_solution 'SIR-2014 (Burla et al., 2014)'
_diffrn_ambient_temperature 293(2)
_diffrn_detector_area_resol_mean 16.3280
_diffrn_measured_fraction_theta_full 0.999
_diffrn_measured_fraction_theta_max 0.999
_diffrn_measurement_device_type 'Xcalibur, Sapphire3, Gemini'
_diffrn_measurement_method '\w scans'
_diffrn_radiation_monochromator graphite
_diffrn_radiation_source 'Enhance (Mo) X-ray Source'
_diffrn_radiation_type MoK\a
_diffrn_radiation_wavelength 0.71073
_diffrn_reflns_av_R_equivalents 0.0529
_diffrn_reflns_av_sigmaI/netI 0.0426
_diffrn_reflns_limit_h_max 8
_diffrn_reflns_limit_h_min -8
_diffrn_reflns_limit_k_max 12
_diffrn_reflns_limit_k_min -12
_diffrn_reflns_limit_l_max 14
_diffrn_reflns_limit_l_min -14
_diffrn_reflns_number 11556
_diffrn_reflns_theta_full 25.242
_diffrn_reflns_theta_max 25.347
_diffrn_reflns_theta_min 3.133
_diffrn_standards_decay_% 0
_exptl_absorpt_coefficient_mu 2.707
_exptl_absorpt_correction_T_max 1.00000
_exptl_absorpt_correction_T_min 0.15135
_exptl_absorpt_correction_type multi-scan
_exptl_absorpt_process_details
;
CrysAlisPro 1.171.39.46 (Rigaku Oxford Diffraction, 2018)
Empirical absorption correction using spherical harmonics,
 implemented in SCALE3 ABSPACK scaling algorithm.
;
_exptl_crystal_colour colourless
_exptl_crystal_density_diffrn 1.53
_exptl_crystal_density_method 'not measured'
_exptl_crystal_description prismatic
_exptl_crystal_F_000 356
_exptl_crystal_size_max 0.79
_exptl_crystal_size_mid 0.21
_exptl_crystal_size_min 0.09
_refine_diff_density_max 0.808
_refine_diff_density_min -0.737
_refine_diff_density_rms 0.063
_refine_ls_extinction_method none
_refine_ls_goodness_of_fit_ref 1.032
_refine_ls_hydrogen_treatment constr
_refine_ls_matrix_type full
_refine_ls_number_parameters 190
_refine_ls_number_reflns 2789
_refine_ls_number_restraints 0
_refine_ls_restrained_S_all 1.032
_refine_ls_R_factor_all 0.0774
_refine_ls_R_factor_gt 0.0563
_refine_ls_shift/su_max 0.000
_refine_ls_shift/su_mean 0.000
_refine_ls_structure_factor_coef Fsqd
_refine_ls_weighting_details 'calc w=1/[\s^2^(Fo^2^)+(0.0494P)^2^+0.9158P] where P=(Fo^2^+2Fc^2^)/3'
_refine_ls_weighting_scheme calc
_refine_ls_wR_factor_gt 0.1194
_refine_ls_wR_factor_ref 0.1303
_reflns_number_gt 2112
_reflns_number_total 2789
_reflns_threshold_expression 'I > 2\s(I)'
_cod_data_source_file d2ce00376g2.cif
_cod_data_source_block 2
_cod_original_cell_volume 762.2(3)
_cod_database_code 7244961

loop_
_symmetry_equiv_pos_as_xyz
'x, y, z'
'-x, -y, -z'

loop_
_atom_site_label
_atom_site_type_symbol
_atom_site_fract_x
_atom_site_fract_y
_atom_site_fract_z
_atom_site_U_iso_or_equiv
_atom_site_adp_type
_atom_site_occupancy
_atom_site_symmetry_multiplicity
_atom_site_calc_flag
_atom_site_refinement_flags
_atom_site_disorder_assembly
_atom_site_disorder_group
C2 C 0.9519(5) 1.3011(4) 0.9111(3) 0.0400(9) Uani 1 1 d . . .
C4 C 0.7837(6) 1.1108(4) 0.9356(4) 0.0471(10) Uani 1 1 d . . .
C5 C 0.7546(6) 1.2365(4) 1.0323(3) 0.0399(9) Uani 1 1 d . . .
C6 C 0.8329(7) 1.2186(5) 1.1526(4) 0.0531(11) Uani 1 1 d . . .
H6A H 0.979599 1.209083 1.163535 0.064 Uiso 1 1 calc R U .
H6B H 0.765808 1.134314 1.157153 0.064 Uiso 1 1 calc R U .
C7 C 0.7917(8) 1.3420(5) 1.2505(4) 0.0630(13) Uani 1 1 d . . .
H7A H 0.836457 1.325137 1.325908 0.076 Uiso 1 1 calc R U .
H7B H 0.86998 1.424846 1.2512 0.076 Uiso 1 1 calc R U .
C8 C 0.5641(8) 1.3646(5) 1.2324(4) 0.0657(13) Uani 1 1 d . . .
H8A H 0.486834 1.284446 1.237654 0.079 Uiso 1 1 calc R U .
H8B H 0.541668 1.444944 1.29393 0.079 Uiso 1 1 calc R U .
C9 C 0.4880(7) 1.3865(5) 1.1145(5) 0.0621(13) Uani 1 1 d . . .
H9A H 0.557518 1.470883 1.111681 0.074 Uiso 1 1 calc R U .
H9B H 0.341794 1.397692 1.103927 0.074 Uiso 1 1 calc R U .
C10 C 0.5266(6) 1.2647(4) 1.0151(4) 0.0504(11) Uani 1 1 d . . .
H10A H 0.484344 1.284488 0.940774 0.06 Uiso 1 1 calc R U .
H10B H 0.444347 1.182394 1.012214 0.06 Uiso 1 1 calc R U .
C11 C 0.9368(6) 1.0713(4) 0.7558(4) 0.0438(10) Uani 1 1 d . . .
C12 C 0.7665(6) 0.9734(4) 0.6734(3) 0.0422(9) Uani 1 1 d . . .
C13 C 0.8155(6) 0.8559(4) 0.5947(4) 0.0550(12) Uani 1 1 d . . .
H13 H 0.952634 0.838794 0.596445 0.066 Uiso 1 1 calc R U .
C14 C 0.6629(7) 0.7638(5) 0.5135(4) 0.0620(13) Uani 1 1 d . . .
H14 H 0.696333 0.68467 0.461138 0.074 Uiso 1 1 calc R U .
C15 C 0.4619(6) 0.7909(4) 0.5113(4) 0.0502(11) Uani 1 1 d . . .
C16 C 0.4095(6) 0.9087(4) 0.5872(4) 0.0479(10) Uani 1 1 d . . .
H16 H 0.2724 0.927055 0.582959 0.057 Uiso 1 1 calc R U .
C17 C 0.5616(6) 0.9985(4) 0.6689(4) 0.0445(10) Uani 1 1 d . . .
H17 H 0.526862 1.076873 0.721581 0.053 Uiso 1 1 calc R U .
N1 N 0.8794(5) 1.3434(3) 1.0095(3) 0.0446(8) Uani 1 1 d . . .
H1 H 0.904106 1.42688 1.055807 0.054 Uiso 1 1 calc R U .
N3 N 0.8868(5) 1.1571(3) 0.8614(3) 0.0417(8) Uani 1 1 d . . .
O1 O 1.0512(4) 1.3678(3) 0.8681(2) 0.0504(7) Uani 1 1 d . . .
O2 O 0.7323(5) 0.9910(3) 0.9223(3) 0.0644(9) Uani 1 1 d . . .
O3 O 1.1062(4) 1.0837(3) 0.7373(3) 0.0612(9) Uani 1 1 d . . .
Br1 Br 0.24938(8) 0.67013(6) 0.39801(5) 0.0832(3) Uani 1 1 d . . .

loop_
_atom_site_aniso_label
_atom_site_aniso_U_11
_atom_site_aniso_U_22
_atom_site_aniso_U_33
_atom_site_aniso_U_23
_atom_site_aniso_U_13
_atom_site_aniso_U_12
C2 0.0341(19) 0.039(2) 0.044(2) 0.0063(18) 0.0110(16) -0.0049(16)
C4 0.047(2) 0.044(2) 0.051(2) 0.012(2) 0.0185(19) -0.0032(18)
C5 0.041(2) 0.036(2) 0.045(2) 0.0133(18) 0.0164(17) -0.0036(16)
C6 0.059(3) 0.053(3) 0.053(3) 0.019(2) 0.019(2) 0.012(2)
C7 0.082(3) 0.061(3) 0.046(3) 0.015(2) 0.014(2) 0.013(2)
C8 0.075(3) 0.065(3) 0.065(3) 0.017(3) 0.036(3) 0.017(2)
C9 0.050(3) 0.063(3) 0.080(3) 0.023(3) 0.024(2) 0.011(2)
C10 0.041(2) 0.051(3) 0.062(3) 0.022(2) 0.0104(19) -0.0052(18)
C11 0.045(2) 0.039(2) 0.050(2) 0.0109(19) 0.0198(18) 0.0030(17)
C12 0.043(2) 0.040(2) 0.044(2) 0.0075(18) 0.0181(17) 0.0018(17)
C13 0.041(2) 0.050(3) 0.067(3) 0.002(2) 0.017(2) 0.0101(19)
C14 0.060(3) 0.050(3) 0.062(3) -0.008(2) 0.017(2) 0.007(2)
C15 0.048(2) 0.053(3) 0.046(2) 0.008(2) 0.0105(18) -0.0036(19)
C16 0.040(2) 0.052(2) 0.054(3) 0.013(2) 0.0203(18) 0.0027(18)
C17 0.044(2) 0.044(2) 0.048(2) 0.0071(19) 0.0256(18) 0.0044(18)
N1 0.0508(19) 0.0355(17) 0.046(2) 0.0033(15) 0.0206(15) -0.0109(14)
N3 0.0462(18) 0.0366(17) 0.0415(18) 0.0057(15) 0.0170(14) -0.0050(14)
O1 0.0539(16) 0.0429(16) 0.0544(18) 0.0075(14) 0.0239(14) -0.0131(13)
O2 0.097(2) 0.0352(16) 0.067(2) 0.0116(15) 0.0388(18) -0.0078(16)
O3 0.0408(16) 0.0581(19) 0.079(2) 0.0022(17) 0.0265(15) -0.0021(13)
Br1 0.0622(3) 0.0774(4) 0.0801(4) -0.0147(3) 0.0034(3) -0.0097(3)

loop_
_atom_type_symbol
_atom_type_description
_atom_type_scat_dispersion_real
_atom_type_scat_dispersion_imag
_atom_type_scat_source
C C 0.0033 0.0016 'International Tables Vol C Tables 4.2.6.8 and 6.1.1.4'
H H 0.0000 0.0000 'International Tables Vol C Tables 4.2.6.8 and 6.1.1.4'
N N 0.0061 0.0033 'International Tables Vol C Tables 4.2.6.8 and 6.1.1.4'
O O 0.0106 0.0060 'International Tables Vol C Tables 4.2.6.8 and 6.1.1.4'

loop_
_geom_angle_atom_site_label_1
_geom_angle_atom_site_label_2
_geom_angle_atom_site_label_3
_geom_angle
_geom_angle_site_symmetry_1
_geom_angle_site_symmetry_3
_geom_angle_publ_flag
O1 C2 N1 128.9(4) . . ?
O1 C2 N3 124.7(3) . . ?
N1 C2 N3 106.4(3) . . ?
O2 C4 N3 124.5(4) . . ?
O2 C4 C5 128.0(4) . . ?
N3 C4 C5 107.4(3) . . ?
N1 C5 C4 100.6(3) . . ?
N1 C5 C6 112.4(3) . . ?
C4 C5 C6 111.3(3) . . ?
N1 C5 C10 111.4(3) . . ?
C4 C5 C10 109.5(3) . . ?
C6 C5 C10 111.2(3) . . ?
C5 C6 C7 111.5(4) . . ?
C5 C6 H6A 109.3 . . ?
C7 C6 H6A 109.3 . . ?
C5 C6 H6B 109.3 . . ?
C7 C6 H6B 109.3 . . ?
H6A C6 H6B 108 . . ?
C8 C7 C6 110.7(4) . . ?
C8 C7 H7A 109.5 . . ?
C6 C7 H7A 109.5 . . ?
C8 C7 H7B 109.5 . . ?
C6 C7 H7B 109.5 . . ?
H7A C7 H7B 108.1 . . ?
C9 C8 C7 110.9(4) . . ?
C9 C8 H8A 109.5 . . ?
C7 C8 H8A 109.5 . . ?
C9 C8 H8B 109.5 . . ?
C7 C8 H8B 109.5 . . ?
H8A C8 H8B 108 . . ?
C8 C9 C10 111.3(4) . . ?
C8 C9 H9A 109.4 . . ?
C10 C9 H9A 109.4 . . ?
C8 C9 H9B 109.4 . . ?
C10 C9 H9B 109.4 . . ?
H9A C9 H9B 108 . . ?
C9 C10 C5 111.4(3) . . ?
C9 C10 H10A 109.3 . . ?
C5 C10 H10A 109.3 . . ?
C9 C10 H10B 109.3 . . ?
C5 C10 H10B 109.3 . . ?
H10A C10 H10B 108 . . ?
O3 C11 N3 120.0(4) . . ?
O3 C11 C12 124.3(4) . . ?
N3 C11 C12 115.7(3) . . ?
C13 C12 C17 119.0(4) . . ?
C13 C12 C11 118.5(3) . . ?
C17 C12 C11 122.5(3) . . ?
C14 C13 C12 120.8(4) . . ?
C14 C13 H13 119.6 . . ?
C12 C13 H13 119.6 . . ?
C15 C14 C13 119.0(4) . . ?
C15 C14 H14 120.5 . . ?
C13 C14 H14 120.5 . . ?
C14 C15 C16 121.3(4) . . ?
C14 C15 Br1 120.1(3) . . ?
C16 C15 Br1 118.5(3) . . ?
C17 C16 C15 119.4(4) . . ?
C17 C16 H16 120.3 . . ?
C15 C16 H16 120.3 . . ?
C16 C17 C12 120.5(4) . . ?
C16 C17 H17 119.7 . . ?
C12 C17 H17 119.7 . . ?
C2 N1 C5 114.6(3) . . ?
C2 N1 H1 122.7 . . ?
C5 N1 H1 122.7 . . ?
C4 N3 C2 110.2(3) . . ?
C4 N3 C11 125.4(3) . . ?
C2 N3 C11 124.1(3) . . ?

loop_
_geom_bond_atom_site_label_1
_geom_bond_atom_site_label_2
_geom_bond_distance
_geom_bond_site_symmetry_2
_geom_bond_publ_flag
C2 O1 1.212(5) . ?
C2 N1 1.333(5) . ?
C2 N3 1.424(5) . ?
C4 O2 1.204(5) . ?
C4 N3 1.399(5) . ?
C4 C5 1.508(5) . ?
C5 N1 1.462(5) . ?
C5 C6 1.515(6) . ?
C5 C10 1.535(5) . ?
C6 C7 1.528(6) . ?
C6 H6A 0.97 . ?
C6 H6B 0.97 . ?
C7 C8 1.520(7) . ?
C7 H7A 0.97 . ?
C7 H7B 0.97 . ?
C8 C9 1.502(7) . ?
C8 H8A 0.97 . ?
C8 H8B 0.97 . ?
C9 C10 1.523(6) . ?
C9 H9A 0.97 . ?
C9 H9B 0.97 . ?
C10 H10A 0.97 . ?
C10 H10B 0.97 . ?
C11 O3 1.200(4) . ?
C11 N3 1.429(5) . ?
C11 C12 1.484(5) . ?
C12 C13 1.384(5) . ?
C12 C17 1.386(5) . ?
C13 C14 1.382(6) . ?
C13 H13 0.93 . ?
C14 C15 1.367(6) . ?
C14 H14 0.93 . ?
C15 C16 1.379(6) . ?
C15 Br1 1.893(4) . ?
C16 C17 1.372(5) . ?
C16 H16 0.93 . ?
C17 H17 0.93 . ?
N1 H1 0.86 . ?
